data_4347240
loop_
_publ_author_name
'Taylor, William V.'
'Soto, Ulysses H.'
'Lynch, Vincent M.'
'Rose, Michael J.'

_publ_section_title
;
 Antimony-Supported Cu4I4 Cuboid with Short Cu-Cu Bonds: Structural
 Premise for Near-Infrared Thermoluminescence.
;
_journal_issue 7
_journal_name_full 'Inorganic chemistry'
_journal_page_first 3206
_journal_page_last 3208
_journal_paper_doi 10.1021/acs.inorgchem.5b02933
_journal_volume 55
_journal_year 2016
_chemical_formula_sum 'C36 H84 Cu4 I4 Sb4'
_chemical_formula_weight 1757.20
_space_group_crystal_system cubic
_space_group_IT_number 197
_space_group_name_Hall 'I 2 2 3'
_space_group_name_H-M_alt 'I 2 3'
_atom_sites_solution_hydrogens geom
_audit_creation_method SHELXL-2013
_cell_angle_alpha 90
_cell_angle_beta 90
_cell_angle_gamma 90
_cell_formula_units_Z 2
_cell_length_a 14.0760(2)
_cell_length_b 14.0760(2)
_cell_length_c 14.0760(2)
_cell_measurement_reflns_used 2004
_cell_measurement_temperature 150(2)
_cell_measurement_theta_max 73.3710
_cell_measurement_theta_min 4.4240
_cell_volume 2788.93(7)
_computing_structure_refinement 'SHELXL-2013 (Sheldrick, 2013)'
_diffrn_ambient_temperature 150(2)
_diffrn_measured_fraction_theta_full 0.992
_diffrn_measured_fraction_theta_max 0.970
_diffrn_measurement_device_type 'Agilent Technologies SuperNova'
_diffrn_measurement_method \w-scan
_diffrn_radiation_type CuK\a
_diffrn_radiation_wavelength 1.54184
_diffrn_reflns_av_R_equivalents 0.0324
_diffrn_reflns_av_unetI/netI 0.0257
_diffrn_reflns_Laue_measured_fraction_full 0.992
_diffrn_reflns_Laue_measured_fraction_max 0.970
_diffrn_reflns_limit_h_max 17
_diffrn_reflns_limit_h_min -9
_diffrn_reflns_limit_k_max 17
_diffrn_reflns_limit_k_min -13
_diffrn_reflns_limit_l_max 11
_diffrn_reflns_limit_l_min -11
_diffrn_reflns_number 2433
_diffrn_reflns_point_group_measured_fraction_full 0.966
_diffrn_reflns_point_group_measured_fraction_max 0.929
_diffrn_reflns_theta_full 67.684
_diffrn_reflns_theta_max 73.983
_diffrn_reflns_theta_min 4.442
_exptl_absorpt_coefficient_mu 34.276
_exptl_crystal_colour colorless
_exptl_crystal_density_diffrn 2.103
_exptl_crystal_description block
_exptl_crystal_F_000 1664
_exptl_crystal_size_max 0.2
_exptl_crystal_size_mid 0.2
_exptl_crystal_size_min 0.2
_refine_diff_density_max 1.057
_refine_diff_density_min -0.725
_refine_diff_density_rms 0.110
_refine_ls_abs_structure_details
;
 Flack x determined using 340 quotients [(I+)-(I-)]/[(I+)+(I-)]
 (Parsons and Flack (2004), Acta Cryst. A60, s61).
;
_refine_ls_abs_structure_Flack 0.016(17)
_refine_ls_extinction_method none
_refine_ls_goodness_of_fit_ref 1.082
_refine_ls_hydrogen_treatment constr
_refine_ls_matrix_type full
_refine_ls_number_parameters 39
_refine_ls_number_reflns 892
_refine_ls_number_restraints 0
_refine_ls_restrained_S_all 1.082
_refine_ls_R_factor_all 0.0360
_refine_ls_R_factor_gt 0.0345
_refine_ls_shift/su_max 0.051
_refine_ls_shift/su_mean 0.006
_refine_ls_structure_factor_coef Fsqd
_refine_ls_weighting_details 'w=1/[\s^2^(Fo^2^)+(0.0473P)^2^+14.2726P] where P=(Fo^2^+2Fc^2^)/3'
_refine_ls_weighting_scheme calc
_refine_ls_wR_factor_gt 0.0903
_refine_ls_wR_factor_ref 0.0913
_reflns_Friedel_coverage 0.699
_reflns_Friedel_fraction_full 0.932
_reflns_Friedel_fraction_max 0.876
_reflns_number_gt 853
_reflns_number_total 892
_reflns_threshold_expression 'I > 2\s(I)'
_cod_data_source_file ic5b02933_si_002.cif
_cod_data_source_block shelx
_cod_depositor_comments
;

2022-02-23
Z value and formula fixed to values more according to usual
chemical conventions.                 miguel
;
_cod_original_formula_sum 'C6 H14 Cu0.67 I0.67 Sb0.67'
_cod_original_formula_weight 294.30
_cod_original_formula_units_Z 12
_cod_original_cell_volume 2788.93(12)
_cod_database_code 4347240
_shelx_space_group_comment
;
The symmetry employed for this shelxl refinement is uniquely defined
by the following loop, which should always be used as a source of
symmetry information in preference to the above space-group names.
They are only intended as comments.
;
_shelxl_version_number 2013-4

loop_
_space_group_symop_operation_xyz
'x, y, z'
'-x, -y, z'
'x, -y, -z'
'-x, y, -z'
'z, x, y'
'y, z, x'
'-z, -x, y'
'-y, z, -x'
'z, -x, -y'
'-y, -z, x'
'-z, x, -y'
'y, -z, -x'
'x+1/2, y+1/2, z+1/2'
'-x+1/2, -y+1/2, z+1/2'
'x+1/2, -y+1/2, -z+1/2'
'-x+1/2, y+1/2, -z+1/2'
'z+1/2, x+1/2, y+1/2'
'y+1/2, z+1/2, x+1/2'
'-z+1/2, -x+1/2, y+1/2'
'-y+1/2, z+1/2, -x+1/2'
'z+1/2, -x+1/2, -y+1/2'
'-y+1/2, -z+1/2, x+1/2'
'-z+1/2, x+1/2, -y+1/2'
'y+1/2, -z+1/2, -x+1/2'

loop_
_atom_site_label
_atom_site_type_symbol
_atom_site_fract_x
_atom_site_fract_y
_atom_site_fract_z
_atom_site_U_iso_or_equiv
_atom_site_adp_type
_atom_site_occupancy
_atom_site_site_symmetry_order
_atom_site_calc_flag
_atom_site_refinement_flags_posn
_atom_site_refinement_flags_adp
_atom_site_refinement_flags_occupancy
I1 I 0.88749(5) 0.11251(5) 0.11251(5) 0.0530(3) Uani 1 3 d S T P
Sb1 Sb 0.82562(5) -0.17438(5) 0.17438(5) 0.0509(3) Uani 1 3 d S T P
Cu1 Cu 0.93020(12) -0.06980(12) 0.06980(12) 0.0556(7) Uani 1 3 d S T P
C3 C 0.9068(16) -0.0967(18) 0.3570(12) 0.119(8) Uani 1 1 d . . .
H3A H 0.9135 -0.0991 0.4263 0.179 Uiso 1 1 calc R U .
H3B H 0.8661 -0.0430 0.3395 0.179 Uiso 1 1 calc R U .
H3C H 0.9696 -0.0888 0.3279 0.179 Uiso 1 1 calc R U .
C1 C 0.8621(10) -0.1888(12) 0.3219(9) 0.072(4) Uani 1 1 d . . .
H1 H 0.8024 -0.2000 0.3587 0.087 Uiso 1 1 calc R U .
C2 C 0.9289(13) -0.2698(17) 0.3411(15) 0.111(7) Uani 1 1 d . . .
H2A H 0.9878 -0.2603 0.3052 0.166 Uiso 1 1 calc R U .
H2B H 0.8991 -0.3295 0.3214 0.166 Uiso 1 1 calc R U .
H2C H 0.9433 -0.2723 0.4091 0.166 Uiso 1 1 calc R U .

loop_
_atom_site_aniso_label
_atom_site_aniso_U_11
_atom_site_aniso_U_22
_atom_site_aniso_U_33
_atom_site_aniso_U_23
_atom_site_aniso_U_13
_atom_site_aniso_U_12
I1 0.0530(3) 0.0530(3) 0.0530(3) -0.0036(3) 0.0036(3) 0.0036(3)
Sb1 0.0509(3) 0.0509(3) 0.0509(3) 0.0041(3) 0.0041(3) -0.0041(3)
Cu1 0.0556(7) 0.0556(7) 0.0556(7) 0.0045(7) 0.0045(7) -0.0045(7)
C3 0.129(16) 0.16(2) 0.065(9) 0.006(11) -0.016(10) -0.073(17)
C1 0.064(7) 0.101(10) 0.052(6) 0.022(7) -0.003(6) -0.013(7)
C2 0.083(11) 0.154(18) 0.097(13) 0.043(13) -0.014(10) 0.011(12)

loop_
_atom_type_symbol
_atom_type_description
_atom_type_scat_dispersion_real
_atom_type_scat_dispersion_imag
_atom_type_scat_source
C C 0.0181 0.0091 'International Tables Vol C Tables 4.2.6.8 and 6.1.1.4'
H H 0.0000 0.0000 'International Tables Vol C Tables 4.2.6.8 and 6.1.1.4'
Cu Cu -1.9646 0.5888 'International Tables Vol C Tables 4.2.6.8 and 6.1.1.4'
Sb Sb -0.0562 5.8946 'International Tables Vol C Tables 4.2.6.8 and 6.1.1.4'
I I -0.3257 6.8362 'International Tables Vol C Tables 4.2.6.8 and 6.1.1.4'

loop_
_geom_angle_atom_site_label_1
_geom_angle_atom_site_label_2
_geom_angle_atom_site_label_3
_geom_angle
_geom_angle_site_symmetry_1
_geom_angle_site_symmetry_3
Cu1 I1 Cu1 61.86(10) 3 2_755
Cu1 I1 Cu1 61.86(10) 3 .
Cu1 I1 Cu1 61.86(10) 2_755 .
C1 Sb1 C1 99.4(5) 12_656 11_645
C1 Sb1 C1 99.4(5) 12_656 .
C1 Sb1 C1 99.4(5) 11_645 .
C1 Sb1 Cu1 118.3(4) 12_656 .
C1 Sb1 Cu1 118.3(4) 11_645 .
C1 Sb1 Cu1 118.3(4) . .
Sb1 Cu1 I1 106.94(6) . .
Sb1 Cu1 I1 106.94(6) . 2_755
I1 Cu1 I1 111.88(5) . 2_755
Sb1 Cu1 I1 106.94(6) . 3
I1 Cu1 I1 111.88(5) . 3
I1 Cu1 I1 111.88(5) 2_755 3
Sb1 Cu1 Cu1 144.7 . 2_755
I1 Cu1 Cu1 59.07(5) . 2_755
I1 Cu1 Cu1 59.07(5) 2_755 2_755
I1 Cu1 Cu1 108.33(6) 3 2_755
Sb1 Cu1 Cu1 144.7 . 4_755
I1 Cu1 Cu1 108.33(6) . 4_755
I1 Cu1 Cu1 59.07(5) 2_755 4_755
I1 Cu1 Cu1 59.07(5) 3 4_755
Cu1 Cu1 Cu1 60.0 2_755 4_755
Sb1 Cu1 Cu1 144.7 . 3
I1 Cu1 Cu1 59.07(5) . 3
I1 Cu1 Cu1 108.33(6) 2_755 3
I1 Cu1 Cu1 59.07(5) 3 3
Cu1 Cu1 Cu1 60.0 2_755 3
Cu1 Cu1 Cu1 60.0 4_755 3
C2 C1 C3 109.2(15) . .
C2 C1 Sb1 113.2(12) . .
C3 C1 Sb1 109.4(10) . .

loop_
_geom_bond_atom_site_label_1
_geom_bond_atom_site_label_2
_geom_bond_distance
_geom_bond_site_symmetry_2
I1 Cu1 2.7034(13) 3
I1 Cu1 2.7034(13) 2_755
I1 Cu1 2.7034(13) .
Sb1 C1 2.149(13) 12_656
Sb1 C1 2.149(13) 11_645
Sb1 C1 2.149(13) .
Sb1 Cu1 2.550(3) .
Cu1 I1 2.7034(13) 2_755
Cu1 I1 2.7035(13) 3
Cu1 Cu1 2.779(5) 2_755
Cu1 Cu1 2.779(5) 4_755
Cu1 Cu1 2.779(5) 3
C3 C1 1.52(2) .
C1 C2 1.50(2) .
